data_6000170
loop_
_publ_author_name
'Todorov, E.'
'Sevov, S. C.'

_publ_section_title
;
 Synthesis and structure of the alkali-metal amalgams A(3)Hg(20) (A = Rb,
 Cs), K3Hg11, Cs5Hg19, and A(7)Hg(31) (A = K, Rb)
;
_journal_name_full 'Journal of Solid State Chemistry'
_journal_page_first 419
_journal_page_last 427
_journal_paper_doi 10.1006/jssc.1999.8569
_journal_volume 149
_journal_year 2000
_chemical_formula_sum 'Cs3 Hg20'
_chemical_formula_weight 8821.06
_space_group_IT_number 223
_space_group_name_Hall '-P 4n 2 3'
_space_group_name_H-M_alt 'P m -3 n'
_cell_angle_alpha 90.000
_cell_angle_beta 90.000
_cell_angle_gamma 90.000
_cell_formula_units_Z 2
_cell_length_a 10.913(1)
_cell_length_b 10.913(1)
_cell_length_c 10.913(1)
_cell_volume 1299.7(3)
_exptl_crystal_size_max 0.16
_exptl_crystal_size_mid 0.14
_exptl_crystal_size_min 0.1
_refine_ls_number_parameters 15
_refine_ls_number_reflns 230
_refine_ls_wR_factor_all 0.1809
_refine_ls_wR_factor_gt 0.1556
_reflns_limit_h_max 12
_reflns_limit_h_min -12
_reflns_limit_k_max 12
_reflns_limit_k_min 0
_reflns_limit_l_max 12
_reflns_limit_l_min 0
_reflns_threshold_expression I>2\s(I)
_cod_database_code 6000170

loop_
_space_group_symop_operation_xyz
x,y,z
-y+1/2,x+1/2,z+1/2
-x,-y,z
y+1/2,-x+1/2,z+1/2
x,-y,-z
y+1/2,x+1/2,-z+1/2
-x,y,-z
-y+1/2,-x+1/2,-z+1/2
z,x,y
-x+1/2,z+1/2,y+1/2
-z,-x,y
x+1/2,-z+1/2,y+1/2
z,-x,-y
x+1/2,z+1/2,-y+1/2
-z,x,-y
-x+1/2,-z+1/2,-y+1/2
y,z,x
y,-z,-x
z+1/2,y+1/2,-x+1/2
-y,z,-x
-z+1/2,-y+1/2,-x+1/2
-y,-z,x
z+1/2,-y+1/2,x+1/2
-z+1/2,y+1/2,x+1/2
-x,-y,-z
y-1/2,-x-1/2,-z-1/2
x,y,-z
-y-1/2,x-1/2,-z-1/2
-x,y,z
-y-1/2,-x-1/2,z-1/2
x,-y,z
y-1/2,x-1/2,z-1/2
-z,-x,-y
x-1/2,-z-1/2,-y-1/2
z,x,-y
-x-1/2,z-1/2,-y-1/2
-z,x,y
-x-1/2,-z-1/2,y-1/2
z,-x,y
x-1/2,z-1/2,y-1/2
-y,-z,-x
-y,z,x
-z-1/2,-y-1/2,x-1/2
y,-z,x
z-1/2,y-1/2,x-1/2
y,z,-x
-z-1/2,y-1/2,-x-1/2
z-1/2,-y-1/2,-x-1/2

loop_
_atom_site_label
_atom_site_site_symmetry_multiplicity
_atom_site_Wyckoff_symbol
_atom_site_fract_x
_atom_site_fract_y
_atom_site_fract_z
_atom_site_U_iso_or_equiv
Hg(1) 2 a 0 0 0 0.067(4)
Hg(2) 24 k 0.2584(4) 0.1341(4) 0 0.051(1)
Hg(3) 8 e 0.25 0.25 0.25 0.037(1)
Hg(4) 6 c 0.25 0 0.5 0.069(3)
Cs 6 d 0.25 0.5 0 0.025(2)
